data_2009978
loop_
_publ_author_name
'Seth, S.'

_publ_section_title
;
 Tris(4,6-dimethylpyrimidine-2-thiolato-<i>N</i>,<i>S</i>)cobalt(III)
 monohydrate: a complex with three stable four-membered
 <i>N</i>,<i>S</i>-chelate rings
;
_journal_issue 8
_journal_name_full 'Acta Crystallographica Section C'
_journal_page_first 1196
_journal_page_last 1199
_journal_paper_doi 10.1107/S010827019301159X
_journal_volume 50
_journal_year 1994
_chemical_formula_sum 'C18 H23 Co N6 O S3'
_chemical_formula_weight 494.53
_space_group_crystal_system monoclinic
_space_group_IT_number 4
_space_group_name_Hall 'P 2yb'
_space_group_name_H-M_alt 'P 1 21 1'
_atom_type_scat_source IntTabIV
_cell_angle_alpha 90.
_cell_angle_beta 93.530(10)
_cell_angle_gamma 90.
_cell_formula_units_Z 2
_cell_length_a 8.014(2)
_cell_length_b 16.840(3)
_cell_length_c 8.5010(10)
_cell_measurement_reflns_used 25
_cell_measurement_temperature 293
_cell_measurement_theta_max 12.8
_cell_measurement_theta_min 11.2
_cell_volume 1145.1(4)
_diffrn_measurement_device CAD-4
_diffrn_measurement_method \w-2\q
_diffrn_radiation_type MoK\a
_diffrn_radiation_wavelength 0.71073
_diffrn_reflns_av_R_equivalents 0.031
_diffrn_reflns_limit_h_max 6
_diffrn_reflns_limit_h_min 0
_diffrn_reflns_limit_k_max 20
_diffrn_reflns_limit_k_min 0
_diffrn_reflns_limit_l_max 10
_diffrn_reflns_limit_l_min -10
_diffrn_reflns_number 2453
_diffrn_reflns_theta_max 29
_diffrn_standards_decay_% 'not significant'
_diffrn_standards_interval_time 60
_diffrn_standards_number 3
_exptl_absorpt_coefficient_mu 1.03
_exptl_absorpt_correction_type none
_exptl_crystal_colour 'deep blue'
_exptl_crystal_density_diffrn 1.434
_exptl_crystal_density_meas 1.45
_exptl_crystal_description plate
_exptl_crystal_size_max 0.25
_exptl_crystal_size_mid 0.18
_exptl_crystal_size_min 0.12
_refine_diff_density_max 0.55
_refine_diff_density_min -0.42
_refine_ls_extinction_coef 'x = 0.094(4)'
_refine_ls_extinction_method "F' = F(1-xF^2^/sin\q)"
_refine_ls_goodness_of_fit_obs 1.365
_refine_ls_number_parameters 262
_refine_ls_number_reflns 2015
_refine_ls_R_factor_obs 0.053
_refine_ls_shift/esd_max 0.21
_refine_ls_structure_factor_coef F
_refine_ls_weighting_details 'w = 1/[\s^2^(F~o~)+0.0015F~o~^2^]'
_refine_ls_weighting_scheme calc
_refine_ls_wR_factor_obs 0.048
_reflns_number_observed 2015
_reflns_number_total 2083
_reflns_observed_criterion I>3\s(I)
_cod_data_source_file mu0310.cif
_cod_data_source_block mu0310_structure_1_of_1
_cod_depositor_comments
;
The following automatic conversions were performed:

'_refine_ls_weighting_scheme' value '1/[\s^2^(F~o~)+0.0015F~o~^2^]'
was changed to 'calc'. New tag '_refine_ls_weighting_details' was
created. The value of the new tag was set to 'w =
1/[\s^2^(F~o~)+0.0015F~o~^2^]'.

Automatic conversion script
Id: cif_fix_values 3143 2015-03-26 13:38:13Z robertas 
;
_cod_original_sg_symbol_H-M 'P 21'
_cod_original_formula_sum 'C18 H23 Co1 N6 O1 S3'
_cod_database_code 2009978

loop_
_space_group_symop_id
_space_group_symop_operation_xyz
1 x,y,z
2 -x,y+1/2,-z

loop_
_atom_site_label
_atom_site_fract_x
_atom_site_fract_y
_atom_site_fract_z
_atom_site_U_iso_or_equiv
Co .958360(10) .20640 .619480(10) .0587(2)
S1 .7434(2) .12300(10) .5666(2) .0716(5)
S2 1.0487(2) .14550(10) .8458(2) .0733(4)
S3 .8076(2) .30080(10) .7383(2) .0762(5)
N1 .8539(5) .2364(3) .4114(5) .0628(13)
N2 .6172(7) .1756(4) .2805(6) .0802(18)
N3 1.1220(6) .1265(3) .5643(5) .0626(13)
N4 1.2781(7) .0410(3) .7421(6) .0719(16)
N5 1.1089(5) .2977(3) .6736(5) .0614(14)
N6 1.0433(6) .4106(4) .8317(7) .0762(19)
C1 .7306(7) .1822(4) .3993(6) .0654(15)
C2 .6283(8) .2255(5) .1640(8) .086(3)
C3 .7488(9) .2849(5) .1677(8) .084(2)
C4 .8637(7) .2907(4) .2949(7) .0712(18)
C5 .5056(13) .2161(10) .0225(10) .124(4)
C6 .9954(10) .3517(5) .3054(10) .089(2)
C7 1.1660(8) .0971(4) .7096(7) .0656(17)
C8 1.3534(8) .0104(4) .6201(9) .076(2)
C9 1.3144(9) .0358(4) .4674(8) .078(2)
C10 1.1950(8) .0944(4) .4404(7) .0680(18)
C11 1.4793(11) -.0529(5) .6528(12) .096(3)
C12 1.1488(10) .1263(5) .2791(7) .083(2)
C13 1.0032(7) .3435(4) .7514(7) .0663(17)
C14 1.2061(9) .4318(4) .8346(9) .077(2)
C15 1.3217(8) .3879(4) .7565(9) .0736(19)
C16 1.2716(7) .3197(4) .6746(7) .0631(16)
C17 1.2558(10) .5044(5) .9280(13) .105(3)
C18 1.3859(7) .2694(4) .5871(9) .077(2)
O1 .7028(7) .4666(4) .9407(6) .0911(18)
H1 .7603 .5100 .8866 .0800
H2 .6830 .4876 1.0419 .0800
H3 .7520 .3219 .0820 .0800
H51 .5268 .2560 -.0542 .0800
H52 .3936 .2218 .0551 .0800
H53 .5186 .1644 -.0230 .0800
H61 .9848 .3852 .2140 .0800
H62 1.1031 .3265 .3109 .0800
H63 .9843 .3832 .3983 .0800
H9 1.3697 .0131 .3811 .0800
H111 1.5236 -.0696 .5558 .0800
H112 1.4275 -.0973 .7013 .0800
H113 1.5683 -.0328 .7224 .0800
H121 1.2098 .0981 .2029 .0800
H122 1.1760 .1817 .2756 .0800
H123 1.0310 .1194 .2554 .0800
H15 1.4363 .4046 .7589 .0800
H171 1.3734 .5137 .9217 .0800
H172 1.2315 .4966 1.0361 .0800
H173 1.1944 .5493 .8860 .0800
H181 1.4966 .2913 .5971 .0800
H182 1.3478 .2677 .4779 .0800
H183 1.3872 .2166 .6298 .0800

loop_
_geom_angle_atom_site_label_1
_geom_angle_atom_site_label_2
_geom_angle_atom_site_label_3
_geom_angle
_geom_angle_publ_flag
N3 Co N5 100.5(2) no
N1 Co N5 103.1(2) no
N1 Co N3 102.4(2) no
S3 Co N5 71.8(2) no
S3 Co N3 166.20(10) no
S3 Co N1 90.70(10) no
S2 Co N1 167.0(2) no
S2 Co S3 95.20(10) no
S1 Co N5 167.30(10) no
S1 Co N3 92.2(2) no
S1 Co N1 72.80(10) no
S1 Co S3 96.00(10) no
S2 Co N5 89.80(10) no
S2 Co N3 73.0(2) no
Co S2 C7 78.7(2) no
Co N1 C4 142.0(4) no
Co N3 C10 142.4(4) no
Co N5 C16 141.4(4) no
C1 N1 C4 118.6(5) no
C7 N3 C10 117.6(5) no
C13 N5 C16 118.3(5) no
N1 C1 N2 125.7(6) no
S1 C1 N1 108.8(4) no
N2 C2 C3 121.7(6) no
C2 C3 C4 119.8(7) no
C3 C4 C6 122.6(6) no
N3 C7 N4 125.9(6) no
S2 C7 N3 108.3(5) no
N4 C8 C9 121.5(6) no
C8 C9 C10 119.4(6) no
C9 C10 C12 122.5(6) no
N5 C13 N6 126.2(5) no
S3 C13 N5 109.1(4) no
N6 C14 C15 121.6(7) no
C14 C15 C16 120.0(6) no
C15 C16 C18 123.8(6) no
S1 Co S2 95.00(10) no
Co S1 C1 79.1(2) no
Co S3 C13 79.3(2) no
Co N1 C1 99.4(3) no
Co N3 C7 100.0(4) no
Co N5 C13 99.5(4) no
C1 N2 C2 116.7(6) no
C7 N4 C8 116.6(6) no
C13 N6 C14 115.4(6) no
S1 C1 N2 125.5(5) no
N2 C2 C5 117.7(8) no
C3 C2 C5 120.6(7) no
N1 C4 C3 117.4(6) no
N1 C4 C6 120.1(6) no
S2 C7 N4 125.8(5) no
N4 C8 C11 117.9(7) no
C9 C8 C11 120.7(7) no
N3 C10 C9 119.0(6) no
N3 C10 C12 118.4(6) no
S3 C13 N6 124.7(5) no
N6 C14 C17 116.7(7) no
C15 C14 C17 121.7(7) no
N5 C16 C15 118.5(5) no
N5 C16 C18 117.8(5) no

loop_
_geom_bond_atom_site_label_1
_geom_bond_atom_site_label_2
_geom_bond_distance
_geom_bond_publ_flag
Co S1 2.247(2) no
Co S2 2.260(2) no
Co S3 2.271(2) no
S1 C1 1.735(6) no
S2 C7 1.738(7) no
S3 C13 1.723(6) no
N1 C1 1.344(8) no
N1 C4 1.353(8) no
N2 C1 1.321(7) no
N2 C2 1.306(10) no
C2 C3 1.390(11) no
C2 C5 1.514(11) no
C4 C6 1.472(10) no
C8 C11 1.482(11) no
C10 C12 1.498(9) no
C14 C17 1.499(12) no
C16 C18 1.481(9) no
Co N1 1.976(4) no
Co N3 1.956(5) no
Co N5 1.991(5) no
N3 C7 1.357(7) no
N3 C10 1.349(8) no
N4 C7 1.322(8) no
N4 C8 1.335(9) no
N5 C13 1.348(8) no
N5 C16 1.355(7) no
N6 C13 1.349(9) no
N6 C14 1.351(9) no
C3 C4 1.380(9) no
C8 C9 1.385(10) no
C9 C10 1.383(10) no
C14 C15 1.386(10) no
C15 C16 1.390(9) no
